data_4127728
loop_
_publ_author_name
'Li, Xiaotong'
'Ke, Weijun'
'Traor\'e, Boubacar'
'Guo, Peijun'
'Hadar, Ido'
'Kepenekian, Mika\"el'
'Even, Jacky'
'Katan, Claudine'
'Stoumpos, Constantinos C.'
'Schaller, Richard D.'
'Kanatzidis, Mercouri G.'

_publ_section_title
;
 Two-Dimensional Dion-Jacobson Hybrid Lead Iodide Perovskites with
 Aromatic Diammonium Cations.
;
_journal_issue 32
_journal_name_full 'Journal of the American Chemical Society'
_journal_page_first 12880
_journal_page_last 12890
_journal_paper_doi 10.1021/jacs.9b06398
_journal_volume 141
_journal_year 2019
_chemical_formula_sum 'C9 H28 I13 N5 Pb4'
_chemical_formula_weight 2684.9
_space_group_IT_number 9
_space_group_name_Hall 'I -2yc'
_space_group_name_H-M_alt 'I 1 c 1'
_symmetry_cell_setting monoclinic
_symmetry_space_group_name_Hall 'I -2yc'
_symmetry_space_group_name_H-M 'I 1 c 1'
_cell_angle_alpha 90
_cell_angle_beta 90.000(12)
_cell_angle_gamma 90
_cell_formula_units_Z 4
_cell_length_a 59.166(9)
_cell_length_b 8.8404(10)
_cell_length_c 8.8405(13)
_cell_measurement_reflns_used 6616
_cell_measurement_temperature 293
_cell_measurement_theta_max 29.54
_cell_measurement_theta_min 2.03
_cell_volume 4624.0(11)
_computing_cell_refinement 'STOE X-AREA'
_computing_data_collection 'STOE X-AREA'
_computing_data_reduction 'STOE X-RED'
_computing_structure_refinement JANA2006
_computing_structure_solution JANA2006
_diffrn_ambient_temperature 293
_diffrn_detector 'image plate (34 cm diameter)'
_diffrn_detector_area_resol_mean 6.67
_diffrn_measured_fraction_theta_full 0.99
_diffrn_measured_fraction_theta_max 0.99
_diffrn_measurement_device 'four-circle diffractometer'
_diffrn_measurement_device_type 'IPDS Stoe'
_diffrn_measurement_method 'rotation method'
_diffrn_radiation_monochromator graphite
_diffrn_radiation_probe x-ray
_diffrn_radiation_source 'X-ray tube'
_diffrn_radiation_type 'Mo K\a'
_diffrn_radiation_wavelength 0.71073
_diffrn_reflns_av_R_equivalents 0.0591
_diffrn_reflns_av_unetI/netI 0.0407
_diffrn_reflns_limit_h_max 80
_diffrn_reflns_limit_h_min -80
_diffrn_reflns_limit_k_max 11
_diffrn_reflns_limit_k_min -12
_diffrn_reflns_limit_l_max 12
_diffrn_reflns_limit_l_min -12
_diffrn_reflns_number 21615
_diffrn_reflns_theta_full 29.19
_diffrn_reflns_theta_max 29.19
_diffrn_reflns_theta_min 2.07
_diffrn_source 'sealed X-ray tube, 12 x 0.4 mm long-fine focus'
_diffrn_source_current 40
_diffrn_source_power 2.00
_diffrn_source_voltage 50
_exptl_absorpt_coefficient_mu 23.210
_exptl_absorpt_correction_T_max 0.4754
_exptl_absorpt_correction_T_min 0.0658
_exptl_absorpt_correction_type numerical
_exptl_absorpt_process_details X-SHAPE
_exptl_crystal_colour black
_exptl_crystal_density_diffrn 3.8596
_exptl_crystal_description 'square plate'
_exptl_crystal_F_000 4536
_exptl_crystal_size_max 0.0941
_exptl_crystal_size_mid 0.0561
_exptl_crystal_size_min 0.0157
_refine_diff_density_max 2.55
_refine_diff_density_min -3.01
_refine_ls_abs_structure_details '  3632 of Friedel pairs used in the refinement'
_refine_ls_abs_structure_Flack 0.49(2)
_refine_ls_extinction_method none
_refine_ls_goodness_of_fit_gt 2.62
_refine_ls_goodness_of_fit_ref 2.73
_refine_ls_hydrogen_treatment constr
_refine_ls_number_constraints 124
_refine_ls_number_parameters 201
_refine_ls_number_reflns 7811
_refine_ls_number_restraints 20
_refine_ls_R_factor_all 0.0872
_refine_ls_R_factor_gt 0.0478
_refine_ls_shift/su_max 0.0498
_refine_ls_shift/su_mean 0.0047
_refine_ls_structure_factor_coef Fsqd
_refine_ls_weighting_details w=1/(\s^2^(I)+0.0004I^2^)
_refine_ls_weighting_scheme sigma
_refine_ls_wR_factor_gt 0.1053
_refine_ls_wR_factor_ref 0.1424
_reflns_number_gt 4705
_reflns_number_total 7811
_reflns_threshold_expression I>2\s(I)
_cod_data_source_file ja9b06398_si_003.cif
_cod_data_source_block 4AMPYPb4I13
_cod_depositor_comments
;
The following automatic conversions were performed:

'_diffrn_radiation_probe' value 'X-ray' changed to 'x-ray' according
to
/home/data/users/saulius/crontab/automatic-downloads/current/ACS/lib/dictionaries/cif_core.dic
dictionary named 'cif_core.dic' version 2.4.2 from 2011-04-26.

Automatic conversion script
Id: cif_fix_values 4973 2017-02-22 13:04:09Z antanas 
;
_cod_original_sg_symbol_Hall Ic
_cod_original_sg_symbol_H-M Ic
_cod_database_code 4127728

loop_
_space_group_symop_id
_space_group_symop_operation_xyz
1 x,y,z
2 x,-y,z+1/2
3 x+1/2,y+1/2,z+1/2
4 x+1/2,-y+1/2,z

loop_
_atom_site_label
_atom_site_type_symbol
_atom_site_fract_x
_atom_site_fract_y
_atom_site_fract_z
_atom_site_adp_type
_atom_site_U_iso_or_equiv
_atom_site_site_symmetry_multiplicity
_atom_site_occupancy
_atom_site_calc_flag
Pb1 Pb 0.18710(6) 0.7504(3) 0.2708(3) Uani 0.0374(11) 4 1 d
Pb2 Pb 0.07727(6) 0.7506(4) 0.2688(4) Uani 0.0423(11) 4 1 d
Pb3 Pb 0.29596(6) 0.7494(4) 0.2705(3) Uani 0.0353(10) 4 1 d
Pb4 Pb 0.40544(6) 0.7492(4) 0.2696(3) Uani 0.0393(11) 4 1 d
I1 I 0.02516(12) 0.7491(12) 0.2699(11) Uani 0.097(4) 4 1 d
I2 I 0.18590(13) 0.5462(7) 0.5663(7) Uani 0.066(2) 4 1 d
I3 I 0.07682(13) 0.5543(7) -0.0341(8) Uani 0.073(2) 4 1 d
I4 I 0.40405(13) 0.4455(6) 0.0745(7) Uani 0.063(2) 4 1 d
I5 I 0.18630(14) 0.9559(7) -0.0224(9) Uani 0.073(3) 4 1 d
I6 I 0.29459(14) 0.9525(7) 0.5700(8) Uani 0.068(2) 4 1 d
I7 I 0.13331(11) 0.7521(9) 0.2703(10) Uani 0.075(2) 4 1 d
I8 I 0.24205(19) 0.7496(4) 0.2659(14) Uani 0.0673(9) 4 1 d
I9 I 0.29398(14) 0.4555(7) 0.4749(8) Uani 0.077(2) 4 1 d
I10 I 0.40420(14) 0.9467(6) -0.0335(8) Uani 0.067(2) 4 1 d
I11 I 0.34974(13) 0.7480(7) 0.2705(10) Uani 0.068(2) 4 1 d
I12 I 0.45778(13) 0.7498(12) 0.2708(11) Uani 0.098(5) 4 1 d
I13 I 0.07701(14) 0.0549(6) 0.0738(7) Uani 0.068(2) 4 1 d
N1 N 0.3432(9) 0.816(6) 0.855(5) Uiso 0.127(15) 4 1 d
N2 N 0.1348(13) 0.689(7) 0.885(7) Uiso 0.16(2) 4 1 d
N3 N 0.2507(12) 0.692(7) 0.665(7) Uiso 0.18(2) 4 1 d
C1 C 0.3527(13) 0.810(7) 0.698(6) Uiso 0.127(15) 4 1 d
C2 C 0.1340(14) 0.715(9) 0.717(7) Uiso 0.16(2) 4 1 d
C3 C 0.2435(18) 0.749(8) 0.818(7) Uiso 0.18(2) 4 1 d
N4 N 0.5270(5) 0.225(5) 0.241(5) Uiso 0.137(8) 4 1 d
C9 C 0.4683(6) 0.404(5) 0.455(5) Uiso 0.137(8) 4 1 d
C4 C 0.5292(5) 0.325(5) 0.360(5) Uiso 0.137(8) 4 1 d
C5 C 0.5101(5) 0.385(4) 0.427(4) Uiso 0.137(8) 4 1 d
C6 C 0.4889(5) 0.343(3) 0.378(4) Uiso 0.137(8) 4 1 d
C7 C 0.4868(5) 0.242(8) 0.260(7) Uiso 0.137(8) 4 1 d
C8 C 0.5058(6) 0.183(5) 0.192(5) Uiso 0.137(8) 4 1 d
N5 N 0.4478(5) 0.320(5) 0.400(6) Uiso 0.137(8) 4 1 d
H1n1 H 0.352704 0.775048 0.917904 Uiso 0.1525 4 1 d
H2n1 H 0.340855 0.909731 0.880517 Uiso 0.1525 4 1 d
H3n1 H 0.330461 0.766629 0.857952 Uiso 0.1525 4 1 d
H1n2 H 0.129771 0.768076 0.931937 Uiso 0.1933 4 1 d
H2n2 H 0.126455 0.610783 0.907587 Uiso 0.1933 4 1 d
H3n2 H 0.148697 0.671168 0.912153 Uiso 0.1933 4 1 d
H1n3 H 0.238923 0.657303 0.6172 Uiso 0.2157 4 1 d
H2n3 H 0.256703 0.765263 0.613823 Uiso 0.2157 4 1 d
H3n3 H 0.260498 0.619633 0.676857 Uiso 0.2157 4 1 d
H1c1 H 0.359461 0.712571 0.680976 Uiso 0.1525 4 1 d
H2c1 H 0.340772 0.825572 0.625903 Uiso 0.1525 4 1 d
H3c1 H 0.363919 0.887294 0.686218 Uiso 0.1525 4 1 d
H1c2 H 0.123679 0.644661 0.671779 Uiso 0.1933 4 1 d
H2c2 H 0.128879 0.81655 0.698028 Uiso 0.1933 4 1 d
H3c2 H 0.148766 0.701621 0.675149 Uiso 0.1933 4 1 d
H1c3 H 0.230544 0.693671 0.851795 Uiso 0.2157 4 1 d
H2c3 H 0.255661 0.736656 0.888423 Uiso 0.2157 4 1 d
H3c3 H 0.239719 0.854754 0.810223 Uiso 0.2157 4 1 d
H1n4 H 0.539011 0.188472 0.197909 Uiso 0.1646 4 1 d
H1c9 H 0.466687 0.50925 0.432346 Uiso 0.1646 4 1 d
H2c9 H 0.469654 0.390386 0.562437 Uiso 0.1646 4 1 d
H1c4 H 0.543895 0.35359 0.395739 Uiso 0.1646 4 1 d
H1c5 H 0.51162 0.457041 0.508457 Uiso 0.1646 4 1 d
H1c7 H 0.47204 0.212406 0.225325 Uiso 0.1646 4 1 d
H1c8 H 0.504322 0.11251 0.109534 Uiso 0.1646 4 1 d
H1n5 H 0.435648 0.366085 0.430502 Uiso 0.1646 4 1 d
H2n5 H 0.447917 0.317353 0.301241 Uiso 0.1646 4 1 d
H3n5 H 0.447958 0.228176 0.434932 Uiso 0.1646 4 1 d

loop_
_atom_site_aniso_label
_atom_site_aniso_type_symbol
_atom_site_aniso_U_11
_atom_site_aniso_U_22
_atom_site_aniso_U_33
_atom_site_aniso_U_12
_atom_site_aniso_U_13
_atom_site_aniso_U_23
Pb1 Pb 0.033(2) 0.0357(16) 0.0432(18) -0.0004(16) -0.0019(16) -0.0003(15)
Pb2 Pb 0.032(2) 0.0447(17) 0.0505(18) -0.0002(15) -0.0019(15) -0.0006(15)
Pb3 Pb 0.040(2) 0.0338(14) 0.0326(15) -0.0004(14) -0.0055(15) -0.0003(13)
Pb4 Pb 0.050(3) 0.0345(15) 0.0339(17) 0.0006(14) -0.0056(16) -0.0007(12)
I1 I 0.023(3) 0.140(9) 0.128(9) -0.003(5) 0.002(4) 0.000(6)
I2 I 0.086(4) 0.058(3) 0.054(3) 0.016(3) 0.013(3) 0.028(3)
I3 I 0.079(4) 0.066(4) 0.072(4) 0.010(3) -0.014(4) -0.024(3)
I4 I 0.105(5) 0.043(3) 0.041(3) 0.004(3) -0.007(3) -0.022(2)
I5 I 0.094(5) 0.060(3) 0.065(4) -0.006(3) -0.006(4) 0.038(3)
I6 I 0.086(5) 0.062(3) 0.057(4) -0.006(3) 0.000(4) -0.028(3)
I7 I 0.011(2) 0.112(4) 0.101(5) -0.002(3) 0.002(3) 0.000(4)
I8 I 0.0254(15) 0.0877(12) 0.0887(19) -0.002(4) -0.0010(12) 0.004(5)
I9 I 0.091(4) 0.062(3) 0.077(4) -0.017(3) -0.021(3) 0.038(3)
I10 I 0.089(5) 0.054(3) 0.060(4) 0.005(3) 0.004(4) 0.034(3)
I11 I 0.048(4) 0.070(3) 0.085(4) 0.000(3) -0.011(3) 0.001(3)
I12 I 0.033(3) 0.126(9) 0.134(10) -0.003(4) -0.004(5) -0.002(6)
I13 I 0.094(5) 0.055(3) 0.053(3) 0.010(3) 0.006(4) 0.010(3)

loop_
_atom_type_symbol
_atom_type_scat_dispersion_real
_atom_type_scat_dispersion_imag
_atom_type_scat_source
C 0.0033 0.0016 'International Tables Vol C tables 4.2.6.8 and 6.1.1.1'
H 0.0000 0.0000 'International Tables Vol C tables 4.2.6.8 and 6.1.1.1'
I -0.4742 1.8119 'International Tables Vol C tables 4.2.6.8 and 6.1.1.1'
N 0.0061 0.0033 'International Tables Vol C tables 4.2.6.8 and 6.1.1.1'
Pb -3.3944 10.1111 'International Tables Vol C tables 4.2.6.8 and 6.1.1.1'

loop_
_geom_angle_atom_site_label_1
_geom_angle_atom_site_label_2
_geom_angle_atom_site_label_3
_geom_angle_site_symmetry_1
_geom_angle_site_symmetry_3
_geom_angle
I2 Pb1 I2 . 2_564 89.92(18)
I2 Pb1 I5 . . 177.8(2)
I2 Pb1 I5 . 2_575 89.47(19)
I2 Pb1 I7 . . 88.9(2)
I2 Pb1 I8 . . 91.8(2)
I2 Pb1 I5 2_564 . 90.42(19)
I2 Pb1 I5 2_564 2_575 177.8(2)
I2 Pb1 I7 2_564 . 88.9(2)
I2 Pb1 I8 2_564 . 90.8(2)
I5 Pb1 I5 . 2_575 90.10(19)
I5 Pb1 I7 . . 88.9(2)
I5 Pb1 I8 . . 90.3(2)
I5 Pb1 I7 2_575 . 89.0(2)
I5 Pb1 I8 2_575 . 91.4(2)
I7 Pb1 I8 . . 179.1(3)
I1 Pb2 I3 . . 89.5(3)
I1 Pb2 I3 . 2_565 89.2(3)
I1 Pb2 I7 . . 179.6(3)
I1 Pb2 I13 . 1_565 90.0(3)
I1 Pb2 I13 . 2_565 89.7(3)
I3 Pb2 I3 . 2_565 89.9(2)
I3 Pb2 I7 . . 90.8(2)
I3 Pb2 I13 . 1_565 90.30(19)
I3 Pb2 I13 . 2_565 179.1(2)
I3 Pb2 I7 2_565 . 90.5(2)
I3 Pb2 I13 2_565 1_565 179.2(2)
I3 Pb2 I13 2_565 2_565 89.64(19)
I7 Pb2 I13 . 1_565 90.2(2)
I7 Pb2 I13 . 2_565 90.0(2)
I13 Pb2 I13 1_565 2_565 90.12(18)
I6 Pb3 I6 . 2_574 89.75(19)
I6 Pb3 I8 . . 89.1(3)
I6 Pb3 I9 . . 89.28(19)
I6 Pb3 I9 . 2_564 176.4(2)
I6 Pb3 I11 . . 91.6(2)
I6 Pb3 I8 2_574 . 88.1(2)
I6 Pb3 I9 2_574 . 176.3(2)
I6 Pb3 I9 2_574 2_564 90.74(19)
I6 Pb3 I11 2_574 . 91.6(2)
I8 Pb3 I9 . . 88.3(2)
I8 Pb3 I9 . 2_564 87.3(2)
I8 Pb3 I11 . . 179.2(3)
I9 Pb3 I9 . 2_564 90.01(19)
I9 Pb3 I11 . . 91.9(2)
I9 Pb3 I11 2_564 . 92.0(2)
I4 Pb4 I4 . 2_565 90.11(17)
I4 Pb4 I10 . . 90.33(17)
I4 Pb4 I10 . 2_575 177.2(2)
I4 Pb4 I11 . . 88.4(2)
I4 Pb4 I12 . . 91.7(3)
I4 Pb4 I10 2_565 . 177.2(2)
I4 Pb4 I10 2_565 2_575 89.61(17)
I4 Pb4 I11 2_565 . 88.3(2)
I4 Pb4 I12 2_565 . 91.4(3)
I10 Pb4 I10 . 2_575 89.81(18)
I10 Pb4 I11 . . 88.9(2)
I10 Pb4 I12 . . 91.4(3)
I10 Pb4 I11 2_575 . 88.8(2)
I10 Pb4 I12 2_575 . 91.1(3)
I11 Pb4 I12 . . 179.6(3)
Pb2 I1 N4 . 3_455 88.7(5)
Pb2 I1 N4 . 4_455 88.7(5)
N4 I1 N4 3_455 4_455 90.5(9)
Pb1 I2 Pb1 . 2_565 159.1(2)
Pb1 I2 N2 . 2_564 89.0(9)
Pb1 I2 N3 . . 88.7(9)
Pb1 I2 N2 2_565 2_564 79.5(9)
Pb1 I2 N3 2_565 . 96.6(9)
N2 I2 N3 2_564 . 161.1(13)
Pb2 I3 Pb2 . 2_564 155.8(3)
Pb2 I3 N2 . 1_554 88.9(9)
Pb2 I3 N4 . 3_454 103.0(7)
Pb2 I3 N2 2_564 1_554 99.0(10)
Pb2 I3 N4 2_564 3_454 93.2(7)
N2 I3 N4 1_554 3_454 118.9(11)
Pb4 I4 Pb4 . 2_564 155.1(2)
Pb4 I4 N5 . . 80.2(6)
Pb4 I4 N5 . 2_564 74.6(7)
Pb4 I4 N5 2_564 . 115.9(7)
Pb4 I4 N5 2_564 2_564 86.0(8)
N5 I4 N5 . 2_564 90.2(9)
Pb1 I5 Pb1 . 2_574 160.1(3)
Pb1 I5 N2 . 1_554 80.6(9)
Pb1 I5 N2 2_574 1_554 112.5(9)
Pb3 I6 Pb3 . 2_575 157.9(3)
Pb3 I6 N1 . . 109.4(8)
Pb3 I6 N1 . 2_574 82.9(7)
Pb3 I6 N3 . . 81.5(10)
Pb3 I6 N1 2_575 . 83.2(8)
Pb3 I6 N1 2_575 2_574 79.8(8)
Pb3 I6 N3 2_575 . 114.9(11)
N1 I6 N1 . 2_574 86.4(11)
N1 I6 N3 . . 100.3(13)
N1 I6 N3 2_574 . 164.3(13)
Pb1 I7 Pb2 . . 179.5(3)
Pb1 I7 N2 . 1_554 88.6(13)
Pb1 I7 N2 . 2_564 88.5(11)
Pb2 I7 N2 . 1_554 91.2(13)
Pb2 I7 N2 . 2_564 91.1(11)
N2 I7 N2 1_554 2_564 95.2(13)
Pb1 I8 Pb3 . . 178.5(4)
Pb1 I8 N3 . . 97.4(12)
Pb1 I8 N3 . 2_564 97.5(10)
Pb3 I8 N3 . . 81.1(12)
Pb3 I8 N3 . 2_564 82.9(10)
N3 I8 N3 . 2_564 93.5(14)
Pb3 I9 Pb3 . 2_565 159.1(3)
Pb3 I9 N1 . 2_564 108.7(8)
Pb3 I9 N3 . . 79.8(10)
Pb3 I9 N3 . 2_564 84.2(9)
Pb3 I9 N1 2_565 2_564 81.1(7)
Pb3 I9 N3 2_565 . 88.5(10)
Pb3 I9 N3 2_565 2_564 113.8(10)
N1 I9 N3 2_564 . 168.7(12)
N1 I9 N3 2_564 2_564 95.3(12)
N3 I9 N3 . 2_564 93.0(14)
Pb4 I10 Pb4 . 2_574 155.9(2)
Pb4 I10 N1 . 1_554 94.1(7)
Pb4 I10 N5 . 2_564 76.1(8)
Pb4 I10 N1 2_574 1_554 97.6(8)
Pb4 I10 N5 2_574 2_564 116.8(8)
N1 I10 N5 1_554 2_564 115.6(10)
Pb3 I11 Pb4 . . 179.6(2)
Pb3 I11 N1 . 1_554 84.0(9)
Pb3 I11 N1 . 2_574 84.1(8)
Pb4 I11 N1 . 1_554 95.8(9)
Pb4 I11 N1 . 2_574 95.5(8)
N1 I11 N1 1_554 2_574 91.1(11)
Pb4 I12 N5 . . 81.5(5)
Pb4 I12 N5 . 2_564 79.8(5)
N5 I12 N5 . 2_564 94.4(10)
Pb2 I13 Pb2 1_545 2_564 155.2(2)
Pb2 I13 N4 1_545 4_455 102.8(7)
Pb2 I13 N4 2_564 4_455 93.2(7)
I6 N1 I6 . 2_575 68.3(9)
I6 N1 I9 . 2_565 79.7(10)
I6 N1 I10 . 1_556 136.9(15)
I6 N1 I11 . 1_556 137.7(15)
I6 N1 I11 . 2_575 69.9(9)
I6 N1 C1 . . 72(3)
I6 N1 H1n1 . . 172.3
I6 N1 H2n1 . . 76.23
I6 N1 H3n1 . . 63.19
I6 N1 I9 2_575 2_565 69.6(9)
I6 N1 I10 2_575 1_556 113.0(13)
I6 N1 I11 2_575 1_556 72.0(8)
I6 N1 I11 2_575 2_575 70.2(9)
I6 N1 C1 2_575 . 137(4)
I6 N1 H1n1 2_575 . 111.96
I6 N1 H2n1 2_575 . 43.72
I6 N1 H3n1 2_575 . 67.76
I9 N1 I10 2_565 1_556 142.9(14)
I9 N1 I11 2_565 1_556 73.3(9)
I9 N1 I11 2_565 2_575 136.3(15)
I9 N1 C1 2_565 . 120(4)
I9 N1 H1n1 2_565 . 93.09
I9 N1 H2n1 2_565 . 113.33
I9 N1 H3n1 2_565 . 16.81
I10 N1 I11 1_556 1_556 72.8(9)
I10 N1 I11 1_556 2_575 70.6(10)
I10 N1 C1 1_556 . 84(3)
I10 N1 H1n1 1_556 . 50.6
I10 N1 H2n1 1_556 . 78.44
I10 N1 H3n1 1_556 . 159.69
I11 N1 I11 1_556 2_575 109.4(13)
I11 N1 C1 1_556 . 150(4)
I11 N1 H1n1 1_556 . 40.48
I11 N1 H2n1 1_556 . 85.16
I11 N1 H3n1 1_556 . 88.88
I11 N1 C1 2_575 . 80(3)
I11 N1 H1n1 2_575 . 117.61
I11 N1 H2n1 2_575 . 29.95
I11 N1 H3n1 2_575 . 125.45
C1 N1 H1n1 . . 109.49
C1 N1 H2n1 . . 109.48
C1 N1 H3n1 . . 109.47
H1n1 N1 H2n1 . . 109.49
H1n1 N1 H3n1 . . 109.46
H2n1 N1 H3n1 . . 109.44
I2 N2 I3 2_565 1_556 117.2(16)
I2 N2 I5 2_565 1_556 69.1(12)
I2 N2 I7 2_565 1_556 73.1(12)
I2 N2 I7 2_565 2_565 67.4(10)
I2 N2 C2 2_565 . 120(5)
I2 N2 H1n2 2_565 . 119.11
I2 N2 H2n2 2_565 . 85.83
I2 N2 H3n2 2_565 . 23.66
I3 N2 I5 1_556 1_556 150.3(18)
I3 N2 I7 1_556 1_556 80.6(14)
I3 N2 I7 1_556 2_565 73.6(12)
I3 N2 C2 1_556 . 102(5)
I3 N2 H1n2 1_556 . 81.29
I3 N2 H2n2 1_556 . 34.41
I3 N2 H3n2 1_556 . 139.94
I5 N2 I7 1_556 1_556 73.6(12)
I5 N2 I7 1_556 2_565 130.5(19)
I5 N2 C2 1_556 . 98(4)
I5 N2 H1n2 1_556 . 71.38
I5 N2 H2n2 1_556 . 149.86
I5 N2 H3n2 1_556 . 47.02
I7 N2 I7 1_556 2_565 113.9(16)
I7 N2 C2 1_556 . 161(4)
I7 N2 H1n2 1_556 . 52.25
I7 N2 H2n2 1_556 . 83.45
I7 N2 H3n2 1_556 . 77.25
I7 N2 C2 2_565 . 84(4)
I7 N2 H1n2 2_565 . 153.5
I7 N2 H2n2 2_565 . 44.07
I7 N2 H3n2 2_565 . 85.42
C2 N2 H1n2 . . 109.47
C2 N2 H2n2 . . 109.47
C2 N2 H3n2 . . 109.48
H1n2 N2 H2n2 . . 109.44
H1n2 N2 H3n2 . . 109.49
H2n2 N2 H3n2 . . 109.48
I2 N3 I6 . . 145.5(19)
I2 N3 I8 . . 72.9(12)
I2 N3 I8 . 2_565 68.2(11)
I2 N3 I9 . . 111.6(16)
I2 N3 I9 . 2_565 130.0(17)
I2 N3 C3 . . 92(5)
I2 N3 H1n3 . . 17.75
I2 N3 H2n3 . . 120.11
I2 N3 H3n3 . . 114.58
I6 N3 I8 . . 77.3(13)
I6 N3 I8 . 2_565 140(2)
I6 N3 I9 . . 75.7(14)
I6 N3 I9 . 2_565 84.5(14)
I6 N3 C3 . . 101(5)
I6 N3 H1n3 . . 133.72
I6 N3 H2n3 . . 25.4
I6 N3 H3n3 . . 90.82
I8 N3 I8 . 2_565 109.6(16)
I8 N3 I9 . . 74.5(12)
I8 N3 I9 . 2_565 144(2)
I8 N3 C3 . . 142(5)
I8 N3 H1n3 . . 57.13
I8 N3 H2n3 . . 55.86
I8 N3 H3n3 . . 108.22
I8 N3 I9 2_565 . 69.1(11)
I8 N3 I9 2_565 2_565 67.2(10)
I8 N3 C3 2_565 . 95(4)
I8 N3 H1n3 2_565 . 70.58
I8 N3 H2n3 2_565 . 152.73
I8 N3 H3n3 2_565 . 49.37
I9 N3 I9 . 2_565 71.5(12)
I9 N3 C3 . . 142(5)
I9 N3 H1n3 . . 97.55
I9 N3 H2n3 . . 84.17
I9 N3 H3n3 . . 34.66
I9 N3 C3 2_565 . 71(4)
I9 N3 H1n3 2_565 . 137.54
I9 N3 H2n3 2_565 . 109.93
I9 N3 H3n3 2_565 . 41.13
C3 N3 H1n3 . . 109.46
C3 N3 H2n3 . . 109.47
C3 N3 H3n3 . . 109.47
H1n3 N3 H2n3 . . 109.46
H1n3 N3 H3n3 . . 109.47
H2n3 N3 H3n3 . . 109.5
N1 C1 H1c1 . . 109.47
N1 C1 H2c1 . . 109.46
N1 C1 H3c1 . . 109.47
H1c1 C1 H2c1 . . 109.46
H1c1 C1 H3c1 . . 109.5
H2c1 C1 H3c1 . . 109.47
N2 C2 H1c2 . . 109.47
N2 C2 H2c2 . . 109.47
N2 C2 H3c2 . . 109.48
H1c2 C2 H2c2 . . 109.44
H1c2 C2 H3c2 . . 109.48
H2c2 C2 H3c2 . . 109.49
N3 C3 H1c3 . . 109.47
N3 C3 H2c3 . . 109.48
N3 C3 H3c3 . . 109.47
H1c3 C3 H2c3 . . 109.47
H1c3 C3 H3c3 . . 109.44
H2c3 C3 H3c3 . . 109.49
I1 N4 I1 3_544 4_555 96.3(9)
I1 N4 I3 3_544 3_545 123.6(9)
I1 N4 I13 3_544 4_555 67.0(7)
I1 N4 C4 3_544 . 137(3)
I1 N4 C8 3_544 . 71(3)
I1 N4 H1n4 3_544 . 66.38
I1 N4 I3 4_555 3_545 66.3(7)
I1 N4 I13 4_555 4_555 123.3(9)
I1 N4 C4 4_555 . 127(3)
I1 N4 C8 4_555 . 74(3)
I1 N4 H1n4 4_555 . 71.11
I3 N4 I13 3_545 4_555 79.0(6)
I3 N4 C4 3_545 . 78(2)
I3 N4 C8 3_545 . 139(3)
I3 N4 H1n4 3_545 . 57.22
I13 N4 C4 4_555 . 84(2)
I13 N4 C8 4_555 . 136(3)
I13 N4 H1n4 4_555 . 52.35
C4 N4 C8 . . 120(3)
C4 N4 H1n4 . . 120.02
C8 N4 H1n4 . . 119.99
C6 C9 N5 . . 109(3)
C6 C9 H1c9 . . 109.49
C6 C9 H2c9 . . 109.49
N5 C9 H1c9 . . 109.45
N5 C9 H2c9 . . 109.45
H1c9 C9 H2c9 . . 109.47
N4 C4 C5 . . 120(3)
N4 C4 H1c4 . . 120.01
C5 C4 H1c4 . . 119.99
C4 C5 C6 . . 120(3)
C4 C5 H1c5 . . 120.02
C6 C5 H1c5 . . 119.98
C9 C6 C5 . . 120(3)
C9 C6 C7 . . 120(3)
C5 C6 C7 . . 120(3)
C6 C7 C8 . . 120(3)
C6 C7 H1c7 . . 119.99
C8 C7 H1c7 . . 120.01
N4 C8 C7 . . 120(4)
N4 C8 H1c8 . . 120.02
C7 C8 H1c8 . . 119.98
I4 N5 I4 . 2_565 72.0(6)
I4 N5 I10 . 2_565 80.5(7)
I4 N5 I12 . . 68.3(7)
I4 N5 I12 . 2_565 148.6(11)
I4 N5 C9 . . 128(3)
I4 N5 H1n5 . . 64.13
I4 N5 H2n5 . . 45.47
I4 N5 H3n5 . . 121.37
I4 N5 I10 2_565 2_565 78.0(7)
I4 N5 I12 2_565 . 71.8(8)
I4 N5 I12 2_565 2_565 79.5(10)
I4 N5 C9 2_565 . 99(3)
I4 N5 H1n5 2_565 . 10.83
I4 N5 H2n5 2_565 . 116.32
I4 N5 H3n5 2_565 . 112.62
I10 N5 I12 2_565 . 141.7(10)
I10 N5 I12 2_565 2_565 81.0(10)
I10 N5 C9 2_565 . 149(3)
I10 N5 H1n5 2_565 . 69.98
I10 N5 H2n5 2_565 . 98.88
I10 N5 H3n5 2_565 . 47.71
I12 N5 I12 . 2_565 114.9(12)
I12 N5 C9 . . 60(2)
I12 N5 H1n5 . . 76.55
I12 N5 H2n5 . . 74.97
I12 N5 H3n5 . . 169.94
I12 N5 C9 2_565 . 68(2)
I12 N5 H1n5 2_565 . 85.72
I12 N5 H2n5 2_565 . 163.96
I12 N5 H3n5 2_565 . 58.73
C9 N5 H1n5 . . 109.48
C9 N5 H2n5 . . 109.49
C9 N5 H3n5 . . 109.49
H1n5 N5 H2n5 . . 109.45
H1n5 N5 H3n5 . . 109.45
H2n5 N5 H3n5 . . 109.47

loop_
_geom_bond_atom_site_label_1
_geom_bond_atom_site_label_2
_geom_bond_site_symmetry_2
_geom_bond_distance
Pb1 I2 . 3.176(7)
Pb1 I2 2_564 3.186(7)
Pb1 I5 . 3.166(8)
Pb1 I5 2_575 3.176(7)
Pb1 I7 . 3.182(8)
Pb1 I8 . 3.252(12)
Pb2 I1 . 3.083(8)
Pb2 I3 . 3.191(8)
Pb2 I3 2_565 3.210(8)
Pb2 I7 . 3.316(7)
Pb2 I13 1_565 3.195(7)
Pb2 I13 2_565 3.199(7)
Pb3 I6 . 3.200(8)
Pb3 I6 2_574 3.177(7)
Pb3 I8 . 3.190(12)
Pb3 I9 . 3.167(7)
Pb3 I9 2_564 3.182(8)
Pb3 I11 . 3.182(8)
Pb4 I4 . 3.192(6)
Pb4 I4 2_565 3.199(7)
Pb4 I10 . 3.199(7)
Pb4 I10 2_575 3.203(7)
Pb4 I11 . 3.296(8)
Pb4 I12 . 3.097(9)
I1 N4 3_455 4.17(5)
I1 N4 4_455 4.20(5)
I2 N2 2_564 4.00(7)
I2 N3 . 4.14(7)
I3 N2 1_554 3.70(7)
I3 N4 3_454 3.86(4)
I4 N5 . 4.02(4)
I4 N5 2_564 3.66(4)
I5 N2 1_554 3.94(7)
I6 N1 . 4.01(5)
I6 N1 2_574 4.01(5)
I6 N3 . 3.57(7)
I7 N2 1_554 3.45(6)
I7 N2 2_564 4.03(6)
I8 N3 . 3.60(6)
I8 N3 2_564 4.04(7)
I9 N1 2_564 3.92(6)
I9 N3 . 3.71(7)
I9 N3 2_564 3.97(7)
I10 N1 1_554 3.92(5)
I10 N5 2_564 3.54(4)
I11 N1 1_554 3.74(5)
I11 N1 2_574 3.95(6)
I12 N5 . 4.01(4)
I12 N5 2_564 3.39(5)
I13 N4 4_455 3.84(4)
N1 C1 . 1.50(7)
N1 H1n1 . 0.8698
N1 H2n1 . 0.87
N1 H3n1 . 0.8703
N2 C2 . 1.50(8)
N2 H1n2 . 0.8701
N2 H2n2 . 0.8702
N2 H3n2 . 0.8697
N3 C3 . 1.50(9)
N3 H1n3 . 0.8703
N3 H2n3 . 0.8699
N3 H3n3 . 0.8698
C1 H1c1 . 0.9599
C1 H2c1 . 0.9603
C1 H3c1 . 0.9598
C2 H1c2 . 0.9602
C2 H2c2 . 0.9601
C2 H3c2 . 0.9597
C3 H1c3 . 0.9603
C3 H2c3 . 0.9597
C3 H3c3 . 0.9601
N4 C4 . 1.38(6)
N4 C8 . 1.38(5)
N4 H1n4 . 0.8697
C9 C6 . 1.50(5)
C9 N5 . 1.50(5)
C9 H1c9 . 0.96
C9 H2c9 . 0.96
C4 C5 . 1.38(5)
C4 H1c4 . 0.9597
C5 C6 . 1.38(4)
C5 H1c5 . 0.96
C6 C7 . 1.38(7)
C7 C8 . 1.38(6)
C7 H1c7 . 0.9603
C8 H1c8 . 0.96
N5 H1n5 . 0.8702
N5 H2n5 . 0.87
N5 H3n5 . 0.87

loop_
_geom_hbond_atom_site_label_D
_geom_hbond_atom_site_label_H
_geom_hbond_atom_site_label_A
_geom_hbond_site_symmetry_A
_geom_hbond_distance_DH
_geom_hbond_distance_HA
_geom_hbond_distance_DA
_geom_hbond_angle_DHA
C9 H2c9 I12 2_565 0.96 2.33 3.16(5) 145.16
C7 H1c7 N5 . 0.96 2.31 2.71(5) 103.89
N5 H2n5 C7 . 0.87 2.42 2.71(5) 99.52

loop_
_twin_individual_id
_twin_individual_mass_fraction_refined
_twin_individual_twin_matrix_11
_twin_individual_twin_matrix_12
_twin_individual_twin_matrix_13
_twin_individual_twin_matrix_21
_twin_individual_twin_matrix_22
_twin_individual_twin_matrix_23
_twin_individual_twin_matrix_31
_twin_individual_twin_matrix_32
_twin_individual_twin_matrix_33
1 0.51(2) 1 0 0 0 1 0 0 0 1
2 0.49(2) -1 0 0 0 -1 0 0 0 -1

loop_
_restr_distance_atom_site_label_1
_restr_distance_atom_site_label_2
_restr_distance_target
_restr_distance_target_weight_param
C1 N1 1.5 0.001
C2 N2 1.5 0.001
C3 N3 1.5 0.001
N4 C4 1.38 0.001
C4 C5 1.38 0.001
C5 C6 1.38 0.001
C6 C7 1.38 0.001
C7 C8 1.38 0.001
C8 N4 1.38 0.001
C6 C9 1.5 0.001
C9 N5 1.5 0.001

loop_
_restr_angle_atom_site_label_1
_restr_angle_atom_site_label_2
_restr_angle_atom_site_label_3
_restr_angle_target
_restr_angle_target_weight_param
N4 C4 C5 120 0.01
C4 C5 C6 120 0.01
C5 C6 C7 120 0.01
C6 C7 C8 120 0.01
C7 C8 N4 120 0.01
C8 N4 C4 120 0.01
C5 C6 C9 120 0.01
C7 C6 C9 120 0.01
C6 C9 N5 109.47 0.01
